data_7058834
loop_
_publ_author_name
'Ghosh, Mrinmoy'
'Saha, Sandip'
'Banerjee, Abhijit'
'Schollmeyer, Dieter'
'Sarkar, Ananda'
'Banerjee, Saikat'

_publ_section_title
;
 Azido bridged binuclear copper(ii) Schiff base compound: synthesis,
 structure and electrical properties
;
_journal_issue 41
_journal_name_full 'New Journal of Chemistry'
_journal_page_first 16255
_journal_paper_doi 10.1039/C9NJ02672J
_journal_volume 43
_journal_year 2019
_chemical_formula_moiety 'C32 H44 Br2 Cu2 N10 O2'
_chemical_formula_sum 'C32 H44 Br2 Cu2 N10 O2'
_chemical_formula_weight 887.67
_space_group_crystal_system triclinic
_space_group_IT_number 2
_space_group_name_Hall '-P 1'
_space_group_name_H-M_alt 'P -1'
_symmetry_space_group_name_Hall '-P 1'
_symmetry_space_group_name_H-M 'P -1'
_atom_sites_solution_hydrogens geom
_audit_block_doi 10.5517/ccdc.csd.cc2130qx
_audit_creation_method SHELXL-2014/7
_audit_update_record
;
2018-11-19 deposited with the CCDC.    2019-09-18 downloaded from the CCDC.
;
_cell_angle_alpha 66.252(6)
_cell_angle_beta 70.368(6)
_cell_angle_gamma 84.614(6)
_cell_formula_units_Z 1
_cell_length_a 8.8242(7)
_cell_length_b 10.4560(8)
_cell_length_c 11.0688(8)
_cell_measurement_reflns_used 10560
_cell_measurement_temperature 193(2)
_cell_measurement_theta_max 28.26
_cell_measurement_theta_min 2.34
_cell_volume 879.44(13)
_computing_cell_refinement 'STOE X-AREA'
_computing_data_collection 'STOE X-AREA'
_computing_data_reduction 'STOE X-RED'
_computing_structure_refinement 'SHELXL-2014/7 (Sheldrick, 2014)'
_computing_structure_solution SHELXT
_diffrn_ambient_temperature 193(2)
_diffrn_detector 'image plate (34 cm diameter)'
_diffrn_detector_area_resol_mean 6.67
_diffrn_detector_type STOE
_diffrn_measured_fraction_theta_full 0.999
_diffrn_measured_fraction_theta_max 0.996
_diffrn_measurement_details ' 378 frames, detector distance = 60 mm'
_diffrn_measurement_device '2-circle goniometer'
_diffrn_measurement_device_type 'STOE IPDS 2T'
_diffrn_measurement_method 'rotation method'
_diffrn_radiation_type MoK\a
_diffrn_radiation_wavelength 0.71073
_diffrn_reflns_av_unetI/netI 0.0860
_diffrn_reflns_Laue_measured_fraction_full 0.999
_diffrn_reflns_Laue_measured_fraction_max 0.996
_diffrn_reflns_limit_h_max 11
_diffrn_reflns_limit_h_min -11
_diffrn_reflns_limit_k_max 13
_diffrn_reflns_limit_k_min -13
_diffrn_reflns_limit_l_max 14
_diffrn_reflns_limit_l_min -14
_diffrn_reflns_number 19431
_diffrn_reflns_point_group_measured_fraction_full 0.999
_diffrn_reflns_point_group_measured_fraction_max 0.996
_diffrn_reflns_theta_full 25.242
_diffrn_reflns_theta_max 28.279
_diffrn_reflns_theta_min 2.340
_diffrn_source 'sealed X-ray tube, 12 x 0.4 mm long-fine focus'
_exptl_absorpt_coefficient_mu 3.527
_exptl_absorpt_correction_T_max 0.7194
_exptl_absorpt_correction_T_min 0.2892
_exptl_absorpt_correction_type integration
_exptl_absorpt_process_details 'STOE X-RED'
_exptl_crystal_colour blue
_exptl_crystal_density_diffrn 1.676
_exptl_crystal_description plate
_exptl_crystal_F_000 450
_exptl_crystal_size_max 0.130
_exptl_crystal_size_mid 0.060
_exptl_crystal_size_min 0.040
_refine_diff_density_max 1.754
_refine_diff_density_min -0.861
_refine_diff_density_rms 0.188
_refine_ls_extinction_method none
_refine_ls_goodness_of_fit_ref 0.982
_refine_ls_hydrogen_treatment constr
_refine_ls_matrix_type full
_refine_ls_number_parameters 218
_refine_ls_number_reflns 19431
_refine_ls_number_restraints 0
_refine_ls_restrained_S_all 0.982
_refine_ls_R_factor_all 0.1240
_refine_ls_R_factor_gt 0.0727
_refine_ls_shift/su_max 0.001
_refine_ls_shift/su_mean 0.000
_refine_ls_structure_factor_coef Fsqd
_refine_ls_weighting_details 'w=1/[\s^2^(Fo^2^)+(0.1327P)^2^] where P=(Fo^2^+2Fc^2^)/3'
_refine_ls_weighting_scheme calc
_refine_ls_wR_factor_gt 0.1920
_refine_ls_wR_factor_ref 0.2271
_reflns_Friedel_coverage 0.000
_reflns_number_gt 11105
_reflns_number_total 19431
_reflns_threshold_expression 'I > 2\s(I)'
_cod_data_source_file c9nj02672j2.cif
_cod_data_source_block ap53
_cod_depositor_comments 'Adding full bibliography for 7058834.cif.'
_cod_database_code 7058834
_shelx_shelxl_version_number 2014/7
_shelx_space_group_comment
;
The symmetry employed for this shelxl refinement is uniquely defined
by the following loop, which should always be used as a source of
symmetry information in preference to the above space-group names.
They are only intended as comments.
;
_shelx_estimated_absorpt_t_min 0.657
_shelx_estimated_absorpt_t_max 0.872
_exptl_absorpt_special_details 'STOE X-RED'

loop_
_space_group_symop_operation_xyz
'x, y, z'
'-x, -y, -z'

loop_
_atom_site_label
_atom_site_type_symbol
_atom_site_fract_x
_atom_site_fract_y
_atom_site_fract_z
_atom_site_U_iso_or_equiv
_atom_site_adp_type
_atom_site_occupancy
_atom_site_site_symmetry_order
_atom_site_calc_flag
_atom_site_refinement_flags_posn
_atom_site_refinement_flags_adp
Cu1 Cu 0.36185(12) 0.48630(9) 0.63989(9) 0.0261(3) Uani 1 1 d . .
Br1 Br -0.05115(13) -0.07552(10) 1.30306(9) 0.0429(3) Uani 1 1 d . .
C1 C 0.2761(10) 0.2106(8) 0.8496(8) 0.0300(16) Uani 1 1 d . .
C2 C 0.3269(11) 0.0789(8) 0.9276(9) 0.0333(17) Uani 1 1 d . .
H2 H 0.4285 0.0476 0.8874 0.040 Uiso 1 1 calc R U
C3 C 0.2310(11) -0.0044(8) 1.0610(8) 0.0319(17) Uani 1 1 d . .
H3 H 0.2683 -0.0906 1.1126 0.038 Uiso 1 1 calc R U
C4 C 0.0796(11) 0.0385(9) 1.1193(8) 0.0342(17) Uani 1 1 d . .
C5 C 0.0246(10) 0.1615(8) 1.0450(8) 0.0295(16) Uani 1 1 d . .
H5 H -0.0799 0.1883 1.0850 0.035 Uiso 1 1 calc R U
C6 C 0.1207(10) 0.2494(8) 0.9099(8) 0.0295(16) Uani 1 1 d . .
O7 O 0.3722(7) 0.2861(6) 0.7246(6) 0.0324(12) Uani 1 1 d . .
C8 C 0.0491(10) 0.3733(8) 0.8340(8) 0.0291(15) Uani 1 1 d . .
H8 H -0.0638 0.3800 0.8711 0.035 Uiso 1 1 calc R U
N9 N 0.1263(8) 0.4743(7) 0.7208(7) 0.0291(13) Uani 1 1 d . .
C10 C 0.0305(11) 0.5855(9) 0.6534(9) 0.0349(18) Uani 1 1 d . .
H10A H -0.0843 0.5665 0.7122 0.042 Uiso 1 1 calc R U
H10B H 0.0400 0.5847 0.5621 0.042 Uiso 1 1 calc R U
C11 C 0.0848(11) 0.7301(9) 0.6310(9) 0.0362(18) Uani 1 1 d . .
H11A H 0.0063 0.7983 0.5994 0.043 Uiso 1 1 calc R U
H11B H 0.0833 0.7280 0.7216 0.043 Uiso 1 1 calc R U
C12 C 0.2516(11) 0.7803(8) 0.5255(8) 0.0318(16) Uani 1 1 d . .
H12A H 0.2576 0.7717 0.4382 0.038 Uiso 1 1 calc R U
H12B H 0.2691 0.8805 0.5034 0.038 Uiso 1 1 calc R U
N13 N 0.3815(8) 0.7005(6) 0.5763(7) 0.0272(13) Uani 1 1 d . .
H13 H 0.4807 0.7309 0.4922 0.033 Uiso 1 1 calc R U
C14 C 0.4164(10) 0.7457(8) 0.6779(8) 0.0286(15) Uani 1 1 d . .
H14 H 0.3444 0.8234 0.6870 0.034 Uiso 1 1 calc R U
C15 C 0.5902(11) 0.8043(9) 0.6184(9) 0.0353(18) Uani 1 1 d . .
H15A H 0.6062 0.8849 0.5279 0.042 Uiso 1 1 calc R U
H15B H 0.6644 0.7317 0.6014 0.042 Uiso 1 1 calc R U
C16 C 0.6298(12) 0.8516(10) 0.7198(10) 0.040(2) Uani 1 1 d . .
H16A H 0.7449 0.8827 0.6821 0.048 Uiso 1 1 calc R U
H16B H 0.5647 0.9320 0.7276 0.048 Uiso 1 1 calc R U
C17 C 0.5953(13) 0.7336(10) 0.8642(10) 0.042(2) Uani 1 1 d . .
H17A H 0.6679 0.6567 0.8581 0.050 Uiso 1 1 calc R U
H17B H 0.6163 0.7685 0.9282 0.050 Uiso 1 1 calc R U
C18 C 0.4219(12) 0.6789(10) 0.9215(9) 0.0387(19) Uani 1 1 d . .
H18A H 0.3498 0.7539 0.9351 0.046 Uiso 1 1 calc R U
H18B H 0.4030 0.6004 1.0137 0.046 Uiso 1 1 calc R U
C19 C 0.3806(11) 0.6286(9) 0.8234(8) 0.0330(17) Uani 1 1 d . .
H19A H 0.4447 0.5473 0.8171 0.040 Uiso 1 1 calc R U
H19B H 0.2651 0.5985 0.8616 0.040 Uiso 1 1 calc R U
N20 N 0.6070(8) 0.4973(7) 0.5785(7) 0.0275(13) Uani 1 1 d . .
N21 N 0.6714(8) 0.4216(7) 0.6619(7) 0.0287(13) Uani 1 1 d . .
N22 N 0.7344(11) 0.3528(9) 0.7395(9) 0.0447(19) Uani 1 1 d . .

loop_
_atom_site_aniso_label
_atom_site_aniso_U_11
_atom_site_aniso_U_22
_atom_site_aniso_U_33
_atom_site_aniso_U_23
_atom_site_aniso_U_13
_atom_site_aniso_U_12
Cu1 0.0317(5) 0.0231(4) 0.0228(5) -0.0086(4) -0.0084(4) 0.0010(4)
Br1 0.0555(6) 0.0378(5) 0.0251(4) -0.0047(4) -0.0082(4) -0.0047(4)
C1 0.041(5) 0.025(3) 0.027(4) -0.010(3) -0.015(3) -0.001(3)
C2 0.041(5) 0.025(4) 0.035(4) -0.013(3) -0.013(4) 0.006(3)
C3 0.041(5) 0.026(4) 0.026(4) -0.007(3) -0.011(3) -0.001(3)
C4 0.042(5) 0.033(4) 0.025(4) -0.009(3) -0.009(3) -0.004(4)
C5 0.035(4) 0.033(4) 0.022(3) -0.009(3) -0.012(3) 0.001(3)
C6 0.037(4) 0.027(4) 0.025(4) -0.007(3) -0.013(3) -0.001(3)
O7 0.037(3) 0.025(3) 0.026(3) -0.007(2) -0.002(2) -0.001(2)
C8 0.029(4) 0.032(4) 0.027(4) -0.013(3) -0.009(3) 0.001(3)
N9 0.037(4) 0.026(3) 0.026(3) -0.009(3) -0.014(3) 0.002(3)
C10 0.038(5) 0.033(4) 0.034(4) -0.010(4) -0.016(4) 0.002(3)
C11 0.041(5) 0.034(4) 0.038(4) -0.016(4) -0.018(4) 0.010(4)
C12 0.042(5) 0.024(4) 0.028(4) -0.006(3) -0.016(3) 0.005(3)
N13 0.035(3) 0.021(3) 0.024(3) -0.008(2) -0.009(3) 0.001(3)
C14 0.039(4) 0.024(3) 0.024(4) -0.010(3) -0.010(3) 0.000(3)
C15 0.039(5) 0.036(4) 0.030(4) -0.012(3) -0.010(3) -0.003(4)
C16 0.038(5) 0.038(5) 0.046(5) -0.017(4) -0.015(4) -0.003(4)
C17 0.061(6) 0.039(5) 0.041(5) -0.022(4) -0.030(5) 0.006(4)
C18 0.053(5) 0.039(5) 0.032(4) -0.019(4) -0.018(4) 0.006(4)
C19 0.042(5) 0.035(4) 0.024(4) -0.012(3) -0.010(3) -0.006(4)
N20 0.032(3) 0.027(3) 0.024(3) -0.010(3) -0.010(3) 0.002(3)
N21 0.035(4) 0.028(3) 0.026(3) -0.013(3) -0.011(3) 0.001(3)
N22 0.052(5) 0.044(4) 0.040(4) -0.011(4) -0.025(4) 0.006(4)

loop_
_atom_type_symbol
_atom_type_description
_atom_type_scat_dispersion_real
_atom_type_scat_dispersion_imag
_atom_type_scat_source
C C 0.0033 0.0016 'International Tables Vol C Tables 4.2.6.8 and 6.1.1.4'
H H 0.0000 0.0000 'International Tables Vol C Tables 4.2.6.8 and 6.1.1.4'
Br Br -0.2901 2.4595 'International Tables Vol C Tables 4.2.6.8 and 6.1.1.4'
Cu Cu 0.3201 1.2651 'International Tables Vol C Tables 4.2.6.8 and 6.1.1.4'
N N 0.0061 0.0033 'International Tables Vol C Tables 4.2.6.8 and 6.1.1.4'
O O 0.0106 0.0060 'International Tables Vol C Tables 4.2.6.8 and 6.1.1.4'

loop_
_exptl_crystal_face_index_h
_exptl_crystal_face_index_k
_exptl_crystal_face_index_l
_exptl_crystal_face_perp_dist
7 15 13 0.0937
-7 -9 -30 0.1819
-1 -10 -2 0.1429
-30 0 1 0.0467
30 1 0 0.0511

loop_
_geom_angle_atom_site_label_1
_geom_angle_atom_site_label_2
_geom_angle_atom_site_label_3
_geom_angle
_geom_angle_site_symmetry_3
O7 Cu1 N9 91.7(3) .
O7 Cu1 N20 87.5(3) .
N9 Cu1 N20 173.0(3) .
O7 Cu1 N13 167.0(3) .
N9 Cu1 N13 94.6(3) .
N20 Cu1 N13 84.9(3) .
O7 Cu1 N20 97.0(2) 2_666
N9 Cu1 N20 100.8(3) 2_666
N20 Cu1 N20 86.1(3) 2_666
N13 Cu1 N20 93.0(2) 2_666
O7 C1 C6 123.6(7) .
O7 C1 C2 118.8(8) .
C6 C1 C2 117.6(7) .
C3 C2 C1 121.2(8) .
C3 C2 H2 119.4 .
C1 C2 H2 119.4 .
C2 C3 C4 119.8(8) .
C2 C3 H3 120.1 .
C4 C3 H3 120.1 .
C5 C4 C3 120.4(8) .
C5 C4 Br1 119.9(7) .
C3 C4 Br1 119.7(6) .
C4 C5 C6 121.0(8) .
C4 C5 H5 119.5 .
C6 C5 H5 119.5 .
C5 C6 C1 119.9(7) .
C5 C6 C8 117.6(8) .
C1 C6 C8 122.4(7) .
C1 O7 Cu1 122.2(5) .
N9 C8 C6 125.2(8) .
N9 C8 H8 117.4 .
C6 C8 H8 117.4 .
C8 N9 C10 117.1(7) .
C8 N9 Cu1 122.8(6) .
C10 N9 Cu1 120.2(5) .
N9 C10 C11 112.3(7) .
N9 C10 H10A 109.1 .
C11 C10 H10A 109.1 .
N9 C10 H10B 109.1 .
C11 C10 H10B 109.1 .
H10A C10 H10B 107.9 .
C12 C11 C10 114.1(7) .
C12 C11 H11A 108.7 .
C10 C11 H11A 108.7 .
C12 C11 H11B 108.7 .
C10 C11 H11B 108.7 .
H11A C11 H11B 107.6 .
N13 C12 C11 112.8(6) .
N13 C12 H12A 109.0 .
C11 C12 H12A 109.0 .
N13 C12 H12B 109.0 .
C11 C12 H12B 109.0 .
H12A C12 H12B 107.8 .
C12 N13 C14 112.0(6) .
C12 N13 Cu1 115.8(5) .
C14 N13 Cu1 114.0(5) .
C12 N13 H13 104.5 .
C14 N13 H13 104.5 .
Cu1 N13 H13 104.5 .
N13 C14 C15 109.6(6) .
N13 C14 C19 112.6(6) .
C15 C14 C19 111.8(7) .
N13 C14 H14 107.5 .
C15 C14 H14 107.5 .
C19 C14 H14 107.5 .
C14 C15 C16 110.9(7) .
C14 C15 H15A 109.5 .
C16 C15 H15A 109.5 .
C14 C15 H15B 109.5 .
C16 C15 H15B 109.5 .
H15A C15 H15B 108.0 .
C17 C16 C15 111.4(7) .
C17 C16 H16A 109.3 .
C15 C16 H16A 109.3 .
C17 C16 H16B 109.3 .
C15 C16 H16B 109.3 .
H16A C16 H16B 108.0 .
C18 C17 C16 110.5(7) .
C18 C17 H17A 109.5 .
C16 C17 H17A 109.5 .
C18 C17 H17B 109.5 .
C16 C17 H17B 109.5 .
H17A C17 H17B 108.1 .
C17 C18 C19 111.8(7) .
C17 C18 H18A 109.3 .
C19 C18 H18A 109.3 .
C17 C18 H18B 109.3 .
C19 C18 H18B 109.3 .
H18A C18 H18B 107.9 .
C14 C19 C18 110.5(7) .
C14 C19 H19A 109.5 .
C18 C19 H19A 109.5 .
C14 C19 H19B 109.5 .
C18 C19 H19B 109.5 .
H19A C19 H19B 108.1 .
N21 N20 Cu1 117.8(6) .
N21 N20 Cu1 129.6(5) 2_666
Cu1 N20 Cu1 93.9(3) 2_666
N22 N21 N20 178.4(9) .

loop_
_geom_bond_atom_site_label_1
_geom_bond_atom_site_label_2
_geom_bond_distance
_geom_bond_site_symmetry_2
Cu1 O7 1.926(5) .
Cu1 N9 1.961(7) .
Cu1 N20 2.038(7) .
Cu1 N13 2.065(6) .
Cu1 N20 2.276(6) 2_666
Br1 C4 1.902(8) .
C1 O7 1.310(10) .
C1 C6 1.410(12) .
C1 C2 1.425(11) .
C2 C3 1.384(12) .
C2 H2 0.9500 .
C3 C4 1.394(12) .
C3 H3 0.9500 .
C4 C5 1.365(12) .
C5 C6 1.410(11) .
C5 H5 0.9500 .
C6 C8 1.452(11) .
C8 N9 1.282(10) .
C8 H8 0.9500 .
N9 C10 1.472(10) .
C10 C11 1.526(12) .
C10 H10A 0.9900 .
C10 H10B 0.9900 .
C11 C12 1.517(12) .
C11 H11A 0.9900 .
C11 H11B 0.9900 .
C12 N13 1.484(10) .
C12 H12A 0.9900 .
C12 H12B 0.9900 .
N13 C14 1.507(9) .
N13 H13 1.0000 .
C14 C15 1.528(12) .
C14 C19 1.528(11) .
C14 H14 1.0000 .
C15 C16 1.538(12) .
C15 H15A 0.9900 .
C15 H15B 0.9900 .
C16 C17 1.524(13) .
C16 H16A 0.9900 .
C16 H16B 0.9900 .
C17 C18 1.514(14) .
C17 H17A 0.9900 .
C17 H17B 0.9900 .
C18 C19 1.532(10) .
C18 H18A 0.9900 .
C18 H18B 0.9900 .
C19 H19A 0.9900 .
C19 H19B 0.9900 .
N20 N21 1.216(9) .
N20 Cu1 2.276(6) 2_666
N21 N22 1.146(10) .

loop_
_geom_hbond_atom_site_label_D
_geom_hbond_atom_site_label_H
_geom_hbond_atom_site_label_A
_geom_hbond_distance_DH
_geom_hbond_distance_HA
_geom_hbond_distance_DA
_geom_hbond_angle_DHA
_geom_hbond_site_symmetry_A
N13 H13 O7 1.00 2.38 3.264(8) 146.4 2_666

loop_
_geom_torsion_atom_site_label_1
_geom_torsion_atom_site_label_2
_geom_torsion_atom_site_label_3
_geom_torsion_atom_site_label_4
_geom_torsion
O7 C1 C2 C3 179.2(7)
C6 C1 C2 C3 -3.6(11)
C1 C2 C3 C4 2.0(12)
C2 C3 C4 C5 0.7(12)
C2 C3 C4 Br1 -179.5(6)
C3 C4 C5 C6 -1.7(12)
Br1 C4 C5 C6 178.6(6)
C4 C5 C6 C1 0.0(11)
C4 C5 C6 C8 175.7(7)
O7 C1 C6 C5 179.7(7)
C2 C1 C6 C5 2.6(11)
O7 C1 C6 C8 4.1(12)
C2 C1 C6 C8 -172.9(7)
C6 C1 O7 Cu1 27.7(10)
C2 C1 O7 Cu1 -155.3(6)
C5 C6 C8 N9 168.5(7)
C1 C6 C8 N9 -15.9(12)
C6 C8 N9 C10 175.2(7)
C6 C8 N9 Cu1 -6.1(11)
C8 N9 C10 C11 124.5(8)
Cu1 N9 C10 C11 -54.2(8)
N9 C10 C11 C12 67.2(9)
C10 C11 C12 N13 -69.6(9)
C11 C12 N13 C14 -77.8(8)
C11 C12 N13 Cu1 55.3(7)
C12 N13 C14 C15 -118.1(7)
Cu1 N13 C14 C15 108.0(6)
C12 N13 C14 C19 116.7(8)
Cu1 N13 C14 C19 -17.2(9)
N13 C14 C15 C16 180.0(7)
C19 C14 C15 C16 -54.4(9)
C14 C15 C16 C17 55.0(10)
C15 C16 C17 C18 -56.2(10)
C16 C17 C18 C19 57.0(10)
N13 C14 C19 C18 178.6(7)
C15 C14 C19 C18 54.7(9)
C17 C18 C19 C14 -56.2(10)
